data_4114698
loop_
_publ_author_name
'Kwangyeol Lee'
'Hyunjoon Song'
'Bongsoo Kim'
'Joon T. Park'
'Sangwoo Park'
'Moon-Gun Choi'

_publ_section_title
;
 The First Fullerene-Metal Sandwich Complex: An Unusually Strong
 Electronic Communication between Two C60 Cages
;
_journal_name_full 'Journal of the American Chemical Society'
_journal_page_first 2872
_journal_page_last 2873
_journal_paper_doi 10.1021/ja017496k
_journal_volume 124
_journal_year 2002
_chemical_formula_sum 'C194.75 H57 Cl3 N O5 P4 Rh6 S5.5'
_chemical_formula_weight 3514.43
_chemical_name_common 'Rh6(CO)5(dppm)2(CNCH2C6H5)(mu3-eta2,eta2,eta2-C60)2 (2)'
_chemical_name_systematic
; 
 Hexarhodiumpentacarbonyldi(bis(diphenylphosphino)methane)
 benzylisocyanidedifullereneC60 
;
_space_group_IT_number 14
_symmetry_cell_setting monoclinic
_symmetry_space_group_name_Hall '-P 2yn'
_symmetry_space_group_name_H-M 'P 1 21/n 1'
_atom_sites_solution_hydrogens geom
_atom_sites_solution_primary direct
_atom_sites_solution_secondary difmap
_audit_creation_method SHELXL-97
_cell_angle_alpha 90.00
_cell_angle_beta 96.75(4)
_cell_angle_gamma 90.00
_cell_formula_units_Z 4
_cell_length_a 17.59(3)
_cell_length_b 23.98(5)
_cell_length_c 31.90(6)
_cell_measurement_temperature 293(2)
_cell_volume 13362(4)
_computing_structure_refinement 'SHELXL-97 (Sheldrick, 1997)'
_computing_structure_solution 'SHELXS-97 (Sheldrick, 1990)'
_diffrn_ambient_temperature 293(2)
_diffrn_measured_fraction_theta_full 1.000
_diffrn_measured_fraction_theta_max 1.000
_diffrn_radiation_monochromator graphite
_diffrn_radiation_source 'fine-focus sealed tube'
_diffrn_radiation_type MoK\a
_diffrn_radiation_wavelength 0.71073
_diffrn_reflns_av_R_equivalents 0.3367
_diffrn_reflns_av_sigmaI/netI 0.2081
_diffrn_reflns_limit_h_max 19
_diffrn_reflns_limit_h_min -19
_diffrn_reflns_limit_k_max 26
_diffrn_reflns_limit_k_min -26
_diffrn_reflns_limit_l_max 35
_diffrn_reflns_limit_l_min -35
_diffrn_reflns_number 109452
_diffrn_reflns_theta_full 23.00
_diffrn_reflns_theta_max 23.00
_diffrn_reflns_theta_min 1.29
_exptl_absorpt_coefficient_mu 0.988
_exptl_crystal_density_diffrn 1.747
_exptl_crystal_F_000 6966
_exptl_crystal_size_max 0.78
_exptl_crystal_size_mid 0.40
_exptl_crystal_size_min 0.04
_refine_diff_density_max 2.489
_refine_diff_density_min -1.216
_refine_diff_density_rms 0.250
_refine_ls_extinction_method none
_refine_ls_goodness_of_fit_ref 1.091
_refine_ls_hydrogen_treatment mixed
_refine_ls_matrix_type fullcycle
_refine_ls_number_parameters 1766
_refine_ls_number_reflns 18592
_refine_ls_number_restraints 12
_refine_ls_restrained_S_all 1.091
_refine_ls_R_factor_all 0.1654
_refine_ls_R_factor_gt 0.0848
_refine_ls_shift/su_max 0.012
_refine_ls_shift/su_mean 0.000
_refine_ls_structure_factor_coef Fsqd
_refine_ls_weighting_details 'calc w=1/[\s^2^(Fo^2^)+(0.1000P)^2^+0.0000P] where P=(Fo^2^+2Fc^2^)/3'
_refine_ls_weighting_scheme calc
_refine_ls_wR_factor_gt 0.2290
_refine_ls_wR_factor_ref 0.2614
_reflns_number_gt 8862
_reflns_number_total 18592
_reflns_threshold_expression >2sigma(I)
_cod_data_source_file ja017496k_s2_2.cif
_cod_data_source_block d141
_cod_original_cell_volume 13360(45)
_cod_original_formula_sum 'C194.75 H57 Cl3 N O5 P4 Rh6 S5.50'
_cod_database_code 4114698

loop_
_symmetry_equiv_pos_as_xyz
'x, y, z'
'-x+1/2, y+1/2, -z+1/2'
'-x, -y, -z'
'x-1/2, -y-1/2, z-1/2'

loop_
_atom_site_label
_atom_site_type_symbol
_atom_site_fract_x
_atom_site_fract_y
_atom_site_fract_z
_atom_site_U_iso_or_equiv
_atom_site_adp_type
_atom_site_occupancy
_atom_site_symmetry_multiplicity
_atom_site_calc_flag
_atom_site_refinement_flags
Rh1 Rh 0.86495(7) 0.34831(5) 0.68945(4) 0.0256(3) Uani 1 1 d .
Rh2 Rh 0.93430(7) 0.41456(5) 0.63748(4) 0.0273(3) Uani 1 1 d .
Rh3 Rh 0.81528(7) 0.34590(5) 0.60779(4) 0.0260(3) Uani 1 1 d .
Rh4 Rh 0.72674(7) 0.39150(5) 0.66440(4) 0.0254(3) Uani 1 1 d .
Rh5 Rh 0.84668(7) 0.45959(5) 0.69537(4) 0.0255(3) Uani 1 1 d .
Rh6 Rh 0.79276(7) 0.46108(5) 0.61041(4) 0.0271(3) Uani 1 1 d .
C1A C 0.9511(8) 0.4269(6) 0.7010(5) 0.028(4) Uani 1 1 d .
O1A O 1.0057(6) 0.4238(4) 0.7280(3) 0.035(3) Uani 1 1 d .
C1B C 0.7611(9) 0.3093(6) 0.6545(5) 0.030(4) Uani 1 1 d U
O1B O 0.7377(5) 0.2667(4) 0.6609(3) 0.028(3) Uani 1 1 d .
C6A C 0.8724(9) 0.4211(6) 0.5752(5) 0.036(5) Uani 1 1 d .
O6A O 0.8896(5) 0.4229(4) 0.5439(3) 0.029(3) Uani 1 1 d .
C6B C 0.7279(10) 0.4797(6) 0.6597(5) 0.038(5) Uani 1 1 d .
O6B O 0.6882(6) 0.5146(4) 0.6685(3) 0.031(3) Uani 1 1 d .
C6C C 0.7179(9) 0.4659(6) 0.5626(5) 0.039(5) Uani 1 1 d .
O6C O 0.6764(7) 0.4713(5) 0.5352(4) 0.060(4) Uani 1 1 d .
C2A C 1.0164(8) 0.4662(7) 0.6272(5) 0.034(4) Uani 1 1 d .
N N 1.0676(8) 0.4931(6) 0.6230(5) 0.063(5) Uani 1 1 d .
C907 C 1.1329(12) 0.5282(10) 0.6208(10) 0.121(11) Uani 1 1 d .
H90A H 1.1521 0.5420 0.6486 0.146 Uiso 1 1 calc R
H90B H 1.1196 0.5598 0.6024 0.146 Uiso 1 1 calc R
C901 C 1.1920(7) 0.4927(5) 0.6035(5) 0.071(7) Uani 1 1 d G
C902 C 1.1898(9) 0.4842(7) 0.5603(5) 0.105(10) Uani 1 1 d G
H902 H 1.1509 0.5000 0.5418 0.126 Uiso 1 1 calc R
C903 C 1.2460(13) 0.4521(7) 0.5446(5) 0.22(3) Uani 1 1 d G
H903 H 1.2446 0.4464 0.5157 0.264 Uiso 1 1 calc R
C904 C 1.3042(10) 0.4285(6) 0.5722(8) 0.21(3) Uani 1 1 d G
H904 H 1.3418 0.4070 0.5618 0.257 Uiso 1 1 calc R
C905 C 1.3063(8) 0.4370(6) 0.6154(8) 0.17(2) Uani 1 1 d G
H905 H 1.3453 0.4212 0.6339 0.204 Uiso 1 1 calc R
C906 C 1.2502(10) 0.4691(7) 0.6311(4) 0.095(8) Uani 1 1 d G
H906 H 1.2516 0.4748 0.6600 0.114 Uiso 1 1 calc R
P1 P 0.7146(2) 0.31149(18) 0.56240(14) 0.0354(11) Uani 1 1 d .
P2 P 0.6109(2) 0.36788(17) 0.62682(14) 0.0343(11) Uani 1 1 d .
P3 P 0.8733(2) 0.55310(16) 0.70119(13) 0.0277(10) Uani 1 1 d .
P4 P 0.8224(2) 0.55344(16) 0.60433(13) 0.0282(10) Uani 1 1 d .
C100 C 0.6277(8) 0.3161(6) 0.5872(5) 0.037(4) Uani 1 1 d .
H10A H 0.6210 0.2800 0.6000 0.045 Uiso 1 1 calc R
H10B H 0.5862 0.3201 0.5646 0.045 Uiso 1 1 calc R
C101 C 0.7148(6) 0.2390(3) 0.5502(3) 0.038(4) Uani 1 1 d G
C102 C 0.7385(6) 0.2232(4) 0.5119(3) 0.049(5) Uani 1 1 d G
H102 H 0.7499 0.2502 0.4926 0.059 Uiso 1 1 calc R
C103 C 0.7451(6) 0.1670(5) 0.5022(3) 0.066(6) Uani 1 1 d G
H103 H 0.7609 0.1564 0.4766 0.079 Uiso 1 1 calc R
C104 C 0.7280(7) 0.1266(3) 0.5310(4) 0.074(7) Uani 1 1 d G
H104 H 0.7324 0.0890 0.5245 0.089 Uiso 1 1 calc R
C105 C 0.7043(6) 0.1424(4) 0.5693(3) 0.056(6) Uani 1 1 d G
H105 H 0.6929 0.1154 0.5885 0.067 Uiso 1 1 calc R
C106 C 0.6978(6) 0.1986(4) 0.5789(3) 0.044(5) Uani 1 1 d G
H106 H 0.6819 0.2092 0.6046 0.053 Uiso 1 1 calc R
C201 C 0.6922(7) 0.3385(5) 0.5112(3) 0.047(5) Uani 1 1 d G
C202 C 0.7513(6) 0.3637(5) 0.4928(4) 0.081(8) Uani 1 1 d G
H202 H 0.7991 0.3683 0.5083 0.097 Uiso 1 1 calc R
C203 C 0.7389(8) 0.3819(5) 0.4512(4) 0.127(12) Uani 1 1 d G
H203 H 0.7785 0.3988 0.4389 0.152 Uiso 1 1 calc R
C204 C 0.6675(9) 0.3750(6) 0.4280(3) 0.096(9) Uani 1 1 d G
H204 H 0.6593 0.3872 0.4002 0.115 Uiso 1 1 calc R
C205 C 0.6085(7) 0.3498(6) 0.4465(4) 0.098(9) Uani 1 1 d G
H205 H 0.5607 0.3452 0.4310 0.118 Uiso 1 1 calc R
C206 C 0.6208(6) 0.3316(5) 0.4881(4) 0.060(6) Uani 1 1 d G
H206 H 0.5813 0.3147 0.5004 0.072 Uiso 1 1 calc R
C301 C 0.5404(5) 0.3319(4) 0.6563(3) 0.042(5) Uani 1 1 d G
C302 C 0.4784(6) 0.3609(3) 0.6687(4) 0.064(6) Uani 1 1 d G
H302 H 0.4715 0.3984 0.6618 0.076 Uiso 1 1 calc R
C303 C 0.4266(5) 0.3339(5) 0.6916(4) 0.068(6) Uani 1 1 d G
H303 H 0.3852 0.3534 0.6999 0.082 Uiso 1 1 calc R
C304 C 0.4369(6) 0.2779(5) 0.7020(3) 0.057(6) Uani 1 1 d G
H304 H 0.4023 0.2599 0.7172 0.069 Uiso 1 1 calc R
C305 C 0.4989(7) 0.2489(3) 0.6895(3) 0.056(6) Uani 1 1 d G
H305 H 0.5058 0.2115 0.6965 0.068 Uiso 1 1 calc R
C306 C 0.5506(5) 0.2759(4) 0.6667(4) 0.051(5) Uani 1 1 d G
H306 H 0.5921 0.2565 0.6584 0.062 Uiso 1 1 calc R
C401 C 0.5530(4) 0.4195(3) 0.5980(3) 0.042(5) Uani 1 1 d G
C402 C 0.5198(4) 0.4121(3) 0.5566(3) 0.068(7) Uani 1 1 d G
H402 H 0.5286 0.3795 0.5422 0.081 Uiso 1 1 calc R
C403 C 0.4734(5) 0.4536(4) 0.5368(3) 0.065(6) Uani 1 1 d G
H403 H 0.4512 0.4487 0.5091 0.078 Uiso 1 1 calc R
C404 C 0.4603(4) 0.5024(3) 0.5584(4) 0.066(7) Uani 1 1 d G
H404 H 0.4292 0.5301 0.5451 0.080 Uiso 1 1 calc R
C405 C 0.4935(4) 0.5097(4) 0.5997(3) 0.057(6) Uani 1 1 d G
H405 H 0.4847 0.5423 0.6141 0.069 Uiso 1 1 calc R
C406 C 0.5399(4) 0.4682(4) 0.6195(2) 0.043(5) Uani 1 1 d G
H406 H 0.5621 0.4731 0.6472 0.051 Uiso 1 1 calc R
C500 C 0.8254(5) 0.5877(5) 0.6556(4) 0.026(4) Uani 1 1 d R
H50A H 0.8496 0.6238 0.6534 0.031 Uiso 1 1 calc R
H50B H 0.7730 0.5947 0.6608 0.031 Uiso 1 1 calc R
C501 C 0.9695(5) 0.5836(4) 0.7068(4) 0.030(4) Uani 1 1 d G
C502 C 0.9757(5) 0.6412(4) 0.7034(4) 0.055(6) Uani 1 1 d G
H502 H 0.9320 0.6628 0.6969 0.066 Uiso 1 1 calc R
C503 C 1.0473(7) 0.6665(3) 0.7098(4) 0.063(6) Uani 1 1 d G
H503 H 1.0515 0.7050 0.7075 0.075 Uiso 1 1 calc R
C504 C 1.1126(5) 0.6342(5) 0.7196(5) 0.099(9) Uani 1 1 d G
H504 H 1.1605 0.6511 0.7238 0.119 Uiso 1 1 calc R
C505 C 1.1063(5) 0.5766(5) 0.7230(6) 0.18(2) Uani 1 1 d G
H505 H 1.1500 0.5550 0.7295 0.220 Uiso 1 1 calc R
C506 C 1.0348(6) 0.5513(3) 0.7166(5) 0.093(9) Uani 1 1 d G
H506 H 1.0306 0.5128 0.7189 0.111 Uiso 1 1 calc R
C601 C 0.8323(5) 0.5914(4) 0.7423(3) 0.023(4) Uani 1 1 d G
C602 C 0.7553(5) 0.6061(4) 0.7377(3) 0.030(4) Uani 1 1 d G
H602 H 0.7243 0.5973 0.7129 0.036 Uiso 1 1 calc R
C603 C 0.7249(4) 0.6341(4) 0.7700(3) 0.048(5) Uani 1 1 d G
H603 H 0.6734 0.6439 0.7669 0.057 Uiso 1 1 calc R
C604 C 0.7713(6) 0.6473(4) 0.8070(3) 0.042(5) Uani 1 1 d G
H604 H 0.7509 0.6660 0.8286 0.050 Uiso 1 1 calc R
C605 C 0.8483(6) 0.6326(4) 0.8116(2) 0.042(5) Uani 1 1 d G
H605 H 0.8794 0.6414 0.8363 0.050 Uiso 1 1 calc R
C606 C 0.8788(4) 0.6046(4) 0.7792(3) 0.045(5) Uani 1 1 d G
H606 H 0.9303 0.5947 0.7823 0.054 Uiso 1 1 calc R
C701 C 0.9074(5) 0.5753(4) 0.5817(3) 0.031(4) Uani 1 1 d G
C702 C 0.9225(6) 0.5505(4) 0.5442(3) 0.045(5) Uani 1 1 d G
H702 H 0.8935 0.5203 0.5334 0.055 Uiso 1 1 calc R
C703 C 0.9811(7) 0.5710(5) 0.5228(3) 0.074(7) Uani 1 1 d G
H703 H 0.9912 0.5544 0.4977 0.089 Uiso 1 1 calc R
C704 C 1.0245(5) 0.6162(5) 0.5389(4) 0.061(6) Uani 1 1 d G
H704 H 1.0637 0.6299 0.5246 0.073 Uiso 1 1 calc R
C705 C 1.0094(6) 0.6410(4) 0.5764(4) 0.069(6) Uani 1 1 d G
H705 H 1.0384 0.6713 0.5872 0.083 Uiso 1 1 calc R
C706 C 0.9508(7) 0.6206(5) 0.5978(3) 0.066(6) Uani 1 1 d G
H706 H 0.9407 0.6371 0.6229 0.080 Uiso 1 1 calc R
C801 C 0.7478(5) 0.5968(4) 0.5757(3) 0.039(5) Uani 1 1 d G
C802 C 0.6736(6) 0.5924(4) 0.5864(3) 0.048(5) Uani 1 1 d G
H802 H 0.6632 0.5686 0.6081 0.058 Uiso 1 1 calc R
C803 C 0.6150(4) 0.6237(4) 0.5648(3) 0.055(6) Uani 1 1 d G
H803 H 0.5654 0.6207 0.5720 0.066 Uiso 1 1 calc R
C804 C 0.6305(5) 0.6593(4) 0.5325(3) 0.040(5) Uani 1 1 d G
H804 H 0.5913 0.6801 0.5180 0.048 Uiso 1 1 calc R
C805 C 0.7047(6) 0.6637(4) 0.5218(3) 0.050(5) Uani 1 1 d G
H805 H 0.7151 0.6875 0.5002 0.060 Uiso 1 1 calc R
C806 C 0.7633(5) 0.6324(4) 0.5434(3) 0.043(5) Uani 1 1 d G
H806 H 0.8129 0.6354 0.5363 0.051 Uiso 1 1 calc R
C1 C 0.9146(9) 0.2729(6) 0.6655(5) 0.032(4) Uani 1 1 d .
C2 C 0.9752(7) 0.3085(5) 0.6823(4) 0.017(3) Uani 1 1 d .
C3 C 1.0116(8) 0.3450(6) 0.6526(5) 0.030(4) Uani 1 1 d .
C4 C 0.9864(8) 0.3461(6) 0.6089(4) 0.023(4) Uani 1 1 d .
C5 C 0.9223(8) 0.3084(6) 0.5928(5) 0.026(4) Uani 1 1 d .
C6 C 0.8907(9) 0.2735(6) 0.6193(5) 0.029(4) Uani 1 1 d .
C7 C 0.8751(8) 0.2152(6) 0.6079(5) 0.028(4) Uani 1 1 d .
C8 C 0.8875(8) 0.1814(6) 0.6450(5) 0.028(4) Uani 1 1 d .
C9 C 0.9173(8) 0.2162(6) 0.6801(5) 0.027(4) Uani 1 1 d .
C10 C 0.9724(9) 0.1988(6) 0.7097(5) 0.033(4) Uani 1 1 d .
C11 C 1.0325(9) 0.2346(6) 0.7262(5) 0.034(4) Uani 1 1 d .
C12 C 1.0326(8) 0.2874(6) 0.7105(4) 0.025(4) Uani 1 1 d .
C13 C 1.1059(8) 0.3104(6) 0.7014(5) 0.032(4) Uani 1 1 d .
C14 C 1.0899(9) 0.3459(6) 0.6659(5) 0.034(4) Uani 1 1 d .
C15 C 1.1444(9) 0.3475(6) 0.6374(5) 0.032(4) Uani 1 1 d .
C16 C 1.1188(10) 0.3471(6) 0.5937(5) 0.040(5) Uani 1 1 d .
C17 C 1.0413(9) 0.3446(6) 0.5801(5) 0.036(4) Uani 1 1 d .
C18 C 1.0162(8) 0.3093(6) 0.5454(5) 0.030(4) Uani 1 1 d .
C19 C 0.9440(10) 0.2862(6) 0.5530(5) 0.034(4) Uani 1 1 d .
C20 C 0.9257(9) 0.2326(7) 0.5416(5) 0.038(4) Uani 1 1 d .
C21 C 0.8930(8) 0.1975(6) 0.5687(5) 0.028(4) Uani 1 1 d .
C22 C 0.9230(9) 0.1416(7) 0.5673(5) 0.038(5) Uani 1 1 d .
C23 C 0.9365(10) 0.1076(6) 0.6018(5) 0.040(5) Uani 1 1 d .
C24 C 0.9177(8) 0.1284(6) 0.6420(5) 0.032(4) Uani 1 1 d .
C25 C 0.9798(9) 0.1092(7) 0.6737(5) 0.040(5) Uani 1 1 d .
C26 C 1.0024(9) 0.1438(7) 0.7069(5) 0.038(4) Uani 1 1 d .
C27 C 1.0846(9) 0.1456(6) 0.7208(5) 0.036(4) Uani 1 1 d .
C28 C 1.1011(9) 0.2036(7) 0.7321(5) 0.042(5) Uani 1 1 d .
C29 C 1.1691(9) 0.2247(7) 0.7243(5) 0.040(5) Uani 1 1 d .
C30 C 1.1731(8) 0.2805(6) 0.7093(5) 0.033(4) Uani 1 1 d .
C31 C 1.2281(9) 0.2839(7) 0.6791(6) 0.043(5) Uani 1 1 d .
C32 C 1.2152(9) 0.3166(6) 0.6435(5) 0.035(4) Uani 1 1 d .
C33 C 1.2307(9) 0.2963(7) 0.6037(6) 0.046(5) Uani 1 1 d .
C34 C 1.1729(9) 0.3160(7) 0.5732(5) 0.041(5) Uani 1 1 d .
C35 C 1.1481(10) 0.2831(7) 0.5396(5) 0.039(4) Uani 1 1 d .
C36 C 1.0678(9) 0.2800(6) 0.5254(5) 0.033(4) Uani 1 1 d .
C37 C 1.0514(9) 0.2236(6) 0.5132(5) 0.036(4) Uani 1 1 d .
C38 C 0.9804(10) 0.2008(7) 0.5224(5) 0.042(5) Uani 1 1 d .
C39 C 0.9792(10) 0.1430(6) 0.5369(5) 0.041(5) Uani 1 1 d .
C40 C 1.0465(9) 0.1119(6) 0.5435(5) 0.035(4) Uani 1 1 d .
C41 C 1.0594(9) 0.0787(6) 0.5790(5) 0.037(4) Uani 1 1 d .
C42 C 1.0052(10) 0.0755(6) 0.6085(5) 0.042(5) Uani 1 1 d .
C43 C 1.0306(9) 0.0772(6) 0.6522(6) 0.047(5) Uani 1 1 d .
C44 C 1.1083(10) 0.0799(6) 0.6656(6) 0.044(5) Uani 1 1 d .
C45 C 1.1347(10) 0.1158(7) 0.7010(5) 0.043(5) Uani 1 1 d .
C46 C 1.2091(9) 0.1384(7) 0.6920(6) 0.047(5) Uani 1 1 d .
C47 C 1.2275(10) 0.1928(7) 0.7042(5) 0.042(5) Uani 1 1 d .
C48 C 1.2633(9) 0.2287(8) 0.6749(6) 0.056(6) Uani 1 1 d .
C49 C 1.2765(9) 0.2078(7) 0.6363(6) 0.050(5) Uani 1 1 d .
C50 C 1.2634(9) 0.2426(7) 0.6007(6) 0.053(5) Uani 1 1 d .
C51 C 1.2358(9) 0.2082(7) 0.5646(6) 0.045(5) Uani 1 1 d .
C52 C 1.1807(9) 0.2266(7) 0.5361(6) 0.048(5) Uani 1 1 d .
C53 C 1.1177(9) 0.1902(7) 0.5194(5) 0.042(5) Uani 1 1 d .
C54 C 1.1158(9) 0.1371(8) 0.5333(5) 0.048(5) Uani 1 1 d .
C55 C 1.1769(10) 0.1190(7) 0.5648(5) 0.044(5) Uani 1 1 d .
C56 C 1.1360(11) 0.0816(7) 0.5919(6) 0.054(5) Uani 1 1 d .
C57 C 1.1633(9) 0.0807(6) 0.6361(6) 0.042(5) Uani 1 1 d .
C58 C 1.2256(10) 0.1191(7) 0.6519(6) 0.053(5) Uani 1 1 d .
C59 C 1.2603(9) 0.1539(7) 0.6247(6) 0.045(5) Uani 1 1 d .
C60 C 1.2345(9) 0.1523(6) 0.5809(5) 0.037(4) Uani 1 1 d .
C1' C 0.8614(8) 0.3645(6) 0.7552(5) 0.027(4) Uani 1 1 d .
C2' C 0.7960(8) 0.3304(5) 0.7392(4) 0.020(4) Uani 1 1 d .
C3' C 0.7237(8) 0.3555(5) 0.7280(4) 0.021(4) Uani 1 1 d .
C4' C 0.7088(8) 0.4127(6) 0.7294(5) 0.027(4) Uani 1 1 d .
C5' C 0.7733(8) 0.4490(6) 0.7467(4) 0.025(4) Uani 1 1 d .
C6' C 0.8471(8) 0.4260(6) 0.7592(5) 0.024(4) Uani 1 1 d .
C7' C 0.8874(8) 0.4434(6) 0.7984(5) 0.026(4) Uani 1 1 d .
C8' C 0.9253(8) 0.3960(6) 0.8188(5) 0.031(4) Uani 1 1 d .
C9' C 0.9073(8) 0.3478(6) 0.7925(5) 0.027(4) Uani 1 1 d U
C10' C 0.8980(9) 0.2979(6) 0.8111(5) 0.035(4) Uani 1 1 d .
C11' C 0.8362(10) 0.2599(6) 0.7960(5) 0.043(5) Uani 1 1 d .
C12' C 0.7836(9) 0.2782(6) 0.7606(5) 0.036(4) Uani 1 1 d .
C13' C 0.7032(8) 0.2719(6) 0.7620(5) 0.029(4) Uani 1 1 d .
C14' C 0.6664(8) 0.3162(6) 0.7426(5) 0.031(4) Uani 1 1 d .
C15' C 0.6001(8) 0.3374(7) 0.7555(5) 0.041(5) Uani 1 1 d .
C16' C 0.5850(9) 0.3962(6) 0.7582(5) 0.036(4) Uani 1 1 d .
C17' C 0.6398(8) 0.4317(6) 0.7472(5) 0.029(4) Uani 1 1 d .
C18' C 0.6648(9) 0.4797(6) 0.7732(5) 0.033(4) Uani 1 1 d .
C19' C 0.7424(9) 0.4883(6) 0.7731(5) 0.033(4) Uani 1 1 d .
C20' C 0.7871(9) 0.5063(6) 0.8097(5) 0.035(4) Uani 1 1 d .
C21' C 0.8599(9) 0.4838(6) 0.8223(5) 0.030(4) Uani 1 1 d .
C22' C 0.8715(9) 0.4793(7) 0.8677(5) 0.041(5) Uani 1 1 d .
C23' C 0.9051(9) 0.4341(7) 0.8857(5) 0.040(5) Uani 1 1 d .
C24' C 0.9334(9) 0.3920(6) 0.8610(5) 0.038(5) Uani 1 1 d .
C25' C 0.9239(10) 0.3410(8) 0.8811(6) 0.052(6) Uani 1 1 d .
C26' C 0.9049(9) 0.2940(7) 0.8561(5) 0.043(5) Uani 1 1 d .
C27' C 0.8469(12) 0.2553(7) 0.8688(6) 0.055(6) Uani 1 1 d .
C28' C 0.8040(12) 0.2369(6) 0.8308(5) 0.048(5) Uani 1 1 d .
C29' C 0.7253(10) 0.2279(6) 0.8305(5) 0.038(4) Uani 1 1 d .
C30' C 0.6751(10) 0.2464(6) 0.7946(5) 0.042(5) Uani 1 1 d .
C31' C 0.6081(10) 0.2656(6) 0.8103(6) 0.043(5) Uani 1 1 d .
C32' C 0.5689(10) 0.3103(8) 0.7908(5) 0.045(5) Uani 1 1 d .
C33' C 0.5399(9) 0.3540(7) 0.8158(5) 0.040(5) Uani 1 1 d .
C34' C 0.5495(9) 0.4061(7) 0.7948(6) 0.042(5) Uani 1 1 d .
C35' C 0.5677(9) 0.4520(7) 0.8209(6) 0.041(5) Uani 1 1 d .
C36' C 0.6266(9) 0.4898(6) 0.8082(5) 0.039(5) Uani 1 1 d .
C37' C 0.6708(10) 0.5083(6) 0.8467(5) 0.042(5) Uani 1 1 d .
C38' C 0.7483(10) 0.5164(6) 0.8472(5) 0.037(4) Uani 1 1 d .
C39' C 0.8017(10) 0.4998(6) 0.8815(5) 0.036(4) Uani 1 1 d .
C40' C 0.7712(11) 0.4759(7) 0.9149(5) 0.051(5) Uani 1 1 d .
C41' C 0.8118(12) 0.4268(7) 0.9362(5) 0.053(6) Uani 1 1 d .
C42' C 0.8775(11) 0.4067(7) 0.9208(5) 0.049(5) Uani 1 1 d .
C43' C 0.8857(11) 0.3485(7) 0.9182(5) 0.051(5) Uani 1 1 d .
C44' C 0.8317(11) 0.3120(7) 0.9296(5) 0.046(5) Uani 1 1 d .
C45' C 0.8102(10) 0.2639(7) 0.9038(5) 0.041(5) Uani 1 1 d .
C46' C 0.7294(10) 0.2539(7) 0.9041(5) 0.043(5) Uani 1 1 d .
C47' C 0.6905(10) 0.2376(6) 0.8674(5) 0.038(4) Uani 1 1 d .
C48' C 0.6181(11) 0.2608(7) 0.8553(5) 0.053(5) Uani 1 1 d .
C49' C 0.5869(10) 0.3009(7) 0.8792(5) 0.046(5) Uani 1 1 d .
C50' C 0.5489(10) 0.3489(8) 0.8579(6) 0.052(5) Uani 1 1 d .
C51' C 0.5681(11) 0.3973(8) 0.8837(6) 0.057(6) Uani 1 1 d .
C52' C 0.5779(10) 0.4499(7) 0.8659(5) 0.046(5) Uani 1 1 d .
C53' C 0.6404(9) 0.4838(7) 0.8818(5) 0.038(4) Uani 1 1 d .
C54' C 0.6875(12) 0.4654(7) 0.9149(6) 0.056(6) Uani 1 1 d .
C55' C 0.6783(11) 0.4131(7) 0.9349(5) 0.050(5) Uani 1 1 d .
C56' C 0.7525(10) 0.3887(7) 0.9488(5) 0.047(5) Uani 1 1 d .
C57' C 0.7644(11) 0.3315(7) 0.9453(5) 0.049(5) Uani 1 1 d .
C58' C 0.7026(11) 0.2968(7) 0.9285(5) 0.051(6) Uani 1 1 d .
C59' C 0.6310(11) 0.3205(7) 0.9173(5) 0.047(5) Uani 1 1 d .
C60' C 0.6184(11) 0.3781(8) 0.9204(5) 0.049(5) Uani 1 1 d .
Cl1 Cl 1.0673(4) 0.0046(3) 0.7756(2) 0.117(2) Uiso 1 1 d .
Cl2 Cl 1.1951(4) 0.0925(3) 0.8087(2) 0.096(2) Uiso 1 1 d .
C911 C 1.0429(8) 0.0655(4) 0.7975(4) 0.069(6) Uiso 1 1 d G
C912 C 1.0995(6) 0.1037(6) 0.8117(4) 0.060(6) Uiso 1 1 d G
C913 C 1.0798(7) 0.1541(5) 0.8290(4) 0.081(7) Uiso 1 1 d G
H913 H 1.1177 0.1797 0.8385 0.097 Uiso 1 1 calc R
C914 C 1.0034(8) 0.1663(4) 0.8322(4) 0.068(6) Uiso 1 1 d G
H914 H 0.9902 0.2000 0.8438 0.081 Uiso 1 1 calc R
C915 C 0.9467(5) 0.1280(6) 0.8180(4) 0.069(6) Uiso 1 1 d G
H915 H 0.8956 0.1361 0.8202 0.083 Uiso 1 1 calc R
C916 C 0.9665(7) 0.0776(5) 0.8007(4) 0.078(7) Uiso 1 1 d G
H916 H 0.9286 0.0520 0.7912 0.094 Uiso 1 1 calc R
Cl3 Cl 1.3287(9) 0.2904(7) 0.8054(5) 0.131(5) Uiso 0.50 1 d P
Cl4 Cl 1.3424(11) 0.2530(8) 0.9066(6) 0.166(7) Uiso 0.50 1 d P
C921 C 1.2731(18) 0.2794(15) 0.8331(11) 0.109(18) Uiso 0.50 1 d PG
C922 C 1.2748(17) 0.2551(13) 0.8728(12) 0.100 Uiso 0.50 1 d PG
C923 C 1.212(2) 0.2606(14) 0.8954(9) 0.103(17) Uiso 0.50 1 d PG
H923 H 1.2135 0.2444 0.9220 0.124 Uiso 0.50 1 calc PR
C924 C 1.1483(18) 0.2904(18) 0.8784(12) 0.100 Uiso 0.50 1 d PG
H924 H 1.1065 0.2941 0.8936 0.120 Uiso 0.50 1 calc PR
C925 C 1.1466(19) 0.3148(16) 0.8388(12) 0.22(5) Uiso 0.50 1 d PG
H925 H 1.1037 0.3347 0.8274 0.261 Uiso 0.50 1 calc PR
C926 C 1.209(2) 0.3092(14) 0.8161(9) 0.100 Uiso 0.50 1 d PG
H926 H 1.2079 0.3255 0.7896 0.120 Uiso 0.50 1 calc PR
S1 S 1.1557(10) -0.0603(7) 0.6898(5) 0.204(7) Uiso 0.75 1 d P
S2 S 1.2913(7) -0.0681(5) 0.7602(4) 0.143(4) Uiso 0.75 1 d P
CA C 1.220(3) -0.071(2) 0.7354(16) 0.18(2) Uiso 0.75 1 d P
S3 S 1.1177(10) 0.3221(8) 0.8161(6) 0.136(6) Uiso 0.50 1 d P
S4 S 1.1387(16) 0.2847(12) 0.9036(9) 0.219(12) Uiso 0.50 1 d P
CB C 1.121(2) 0.3068(18) 0.8582(14) 0.066(12) Uiso 0.50 1 d P
S5 S 0.8886(6) 0.0146(5) 0.4995(4) 0.121(4) Uiso 0.75 1 d P
S6 S 0.8915(10) 0.0867(7) 0.4264(6) 0.207(7) Uiso 0.75 1 d P
CC C 0.8830(19) 0.0443(14) 0.4664(11) 0.101(11) Uiso 0.75 1 d P
S7 S 0.4381(8) 0.2427(6) 0.5599(4) 0.151(5) Uiso 0.75 1 d P
S8 S 0.5254(10) 0.1946(7) 0.4970(6) 0.217(7) Uiso 0.75 1 d P
CD C 0.4649(19) 0.2150(14) 0.5353(11) 0.100(11) Uiso 0.75 1 d P

loop_
_atom_site_aniso_label
_atom_site_aniso_U_11
_atom_site_aniso_U_22
_atom_site_aniso_U_33
_atom_site_aniso_U_23
_atom_site_aniso_U_13
_atom_site_aniso_U_12
Rh1 0.0279(7) 0.0240(7) 0.0243(8) -0.0007(6) 0.0006(6) 0.0013(6)
Rh2 0.0280(8) 0.0241(7) 0.0296(8) -0.0012(6) 0.0025(6) -0.0013(6)
Rh3 0.0276(7) 0.0242(7) 0.0253(8) -0.0008(6) -0.0011(6) 0.0005(6)
Rh4 0.0244(7) 0.0251(7) 0.0261(8) -0.0007(6) 0.0003(6) 0.0001(6)
Rh5 0.0279(7) 0.0207(7) 0.0272(8) -0.0005(6) 0.0006(6) 0.0001(6)
Rh6 0.0300(8) 0.0234(7) 0.0273(8) 0.0012(6) 0.0004(6) 0.0011(6)
C1A 0.032(10) 0.034(10) 0.021(9) -0.002(8) 0.014(8) -0.011(8)
O1A 0.046(7) 0.023(6) 0.036(7) -0.003(5) 0.002(6) 0.009(5)
C1B 0.041(8) 0.018(7) 0.028(7) -0.009(6) -0.007(6) 0.003(6)
O1B 0.021(6) 0.024(6) 0.038(7) 0.000(5) 0.002(5) -0.003(5)
C6A 0.050(12) 0.025(10) 0.029(11) 0.000(9) -0.011(10) 0.013(8)
O6A 0.034(7) 0.031(7) 0.022(7) -0.003(6) 0.004(6) 0.009(5)
C6B 0.052(12) 0.024(10) 0.030(11) 0.013(8) -0.024(9) -0.006(9)
O6B 0.037(7) 0.019(6) 0.037(7) 0.001(5) 0.004(6) 0.010(5)
C6C 0.047(12) 0.029(10) 0.040(12) 0.012(9) 0.001(10) -0.008(9)
O6C 0.060(9) 0.065(9) 0.048(9) 0.005(7) -0.031(7) 0.005(7)
C2A 0.025(10) 0.042(11) 0.038(11) -0.009(9) 0.018(8) 0.001(8)
N 0.048(11) 0.052(11) 0.090(14) 0.013(10) 0.008(10) -0.024(9)
C907 0.073(18) 0.08(2) 0.22(3) 0.01(2) 0.08(2) 0.003(15)
C901 0.059(16) 0.072(16) 0.076(17) 0.027(14) -0.012(14) -0.038(13)
C902 0.11(2) 0.12(2) 0.08(2) 0.011(17) -0.044(17) -0.047(18)
C903 0.32(6) 0.13(3) 0.25(5) -0.15(4) 0.21(5) -0.11(4)
C904 0.12(4) 0.13(4) 0.40(8) 0.01(4) 0.07(4) -0.06(3)
C905 0.09(3) 0.08(2) 0.32(6) 0.01(3) -0.06(3) 0.041(18)
C906 0.12(2) 0.073(18) 0.09(2) 0.008(16) -0.008(19) -0.025(16)
P1 0.034(3) 0.037(3) 0.033(3) -0.005(2) -0.004(2) 0.000(2)
P2 0.028(3) 0.030(3) 0.042(3) 0.001(2) -0.005(2) -0.001(2)
P3 0.030(2) 0.022(2) 0.031(3) -0.0008(19) 0.002(2) 0.0004(19)
P4 0.032(3) 0.023(2) 0.030(3) 0.0026(19) 0.007(2) 0.0005(19)
C100 0.038(10) 0.030(10) 0.039(11) -0.005(8) -0.013(9) 0.001(8)
C101 0.041(11) 0.040(11) 0.030(11) -0.008(9) -0.008(9) -0.003(9)
C102 0.066(14) 0.032(11) 0.044(13) -0.013(9) -0.015(11) -0.004(9)
C103 0.067(15) 0.086(18) 0.046(14) 0.006(13) 0.016(11) -0.009(13)
C104 0.078(16) 0.039(13) 0.10(2) -0.032(14) 0.004(15) 0.005(11)
C105 0.064(14) 0.042(13) 0.056(14) 0.005(11) -0.019(11) -0.008(10)
C106 0.057(12) 0.025(10) 0.047(12) -0.017(9) -0.010(10) -0.005(9)
C201 0.052(13) 0.031(11) 0.054(13) 0.002(9) -0.008(11) 0.011(9)
C202 0.13(2) 0.075(16) 0.034(13) 0.021(12) -0.022(13) -0.048(15)
C203 0.25(4) 0.077(18) 0.047(17) -0.013(14) 0.00(2) -0.06(2)
C204 0.16(3) 0.075(17) 0.046(16) -0.004(14) -0.020(18) 0.045(18)
C205 0.076(18) 0.14(3) 0.08(2) -0.022(18) 0.000(15) 0.049(17)
C206 0.058(14) 0.087(16) 0.032(12) 0.001(11) -0.008(10) 0.020(12)
C301 0.023(10) 0.047(12) 0.055(12) 0.010(10) -0.004(9) -0.009(9)
C302 0.048(13) 0.066(14) 0.072(15) 0.003(12) -0.014(12) 0.030(12)
C303 0.057(14) 0.088(18) 0.060(15) 0.039(13) 0.011(11) 0.006(12)
C304 0.031(12) 0.091(18) 0.050(13) 0.004(12) 0.002(10) -0.016(11)
C305 0.061(14) 0.049(12) 0.055(13) 0.017(11) -0.010(11) -0.031(11)
C306 0.038(11) 0.035(11) 0.080(15) 0.015(10) 0.003(11) 0.006(9)
C401 0.025(10) 0.036(11) 0.062(13) -0.001(10) -0.004(9) -0.006(8)
C402 0.099(17) 0.038(12) 0.060(15) 0.019(11) -0.014(13) 0.002(12)
C403 0.050(13) 0.072(15) 0.067(15) 0.014(13) -0.013(11) 0.020(11)
C404 0.062(14) 0.051(13) 0.077(16) -0.002(12) -0.027(12) 0.031(11)
C405 0.032(11) 0.052(13) 0.083(16) -0.007(12) -0.016(11) 0.009(9)
C406 0.049(12) 0.042(11) 0.037(11) -0.003(9) 0.002(9) 0.002(9)
C500 0.030(9) 0.022(9) 0.023(9) 0.001(7) -0.006(7) 0.002(7)
C501 0.019(9) 0.040(11) 0.031(10) -0.006(8) -0.002(7) 0.012(8)
C502 0.041(12) 0.041(12) 0.081(16) 0.007(11) -0.005(11) 0.002(9)
C503 0.045(13) 0.056(13) 0.084(16) -0.008(12) -0.008(12) 0.000(11)
C504 0.045(15) 0.087(18) 0.16(3) -0.058(18) -0.018(15) -0.022(13)
C505 0.028(14) 0.070(18) 0.43(6) -0.04(3) -0.08(2) 0.019(13)
C506 0.057(15) 0.018(11) 0.19(3) -0.017(14) -0.020(16) -0.014(10)
C601 0.023(9) 0.024(9) 0.022(9) -0.005(7) 0.000(7) -0.007(7)
C602 0.044(11) 0.014(9) 0.032(10) -0.011(7) 0.007(8) 0.007(7)
C603 0.071(14) 0.016(9) 0.058(13) 0.014(9) 0.019(12) -0.005(9)
C604 0.068(14) 0.022(10) 0.039(12) -0.005(9) 0.020(10) -0.004(9)
C605 0.046(12) 0.051(12) 0.031(11) -0.013(9) 0.016(9) -0.026(9)
C606 0.047(12) 0.039(11) 0.046(12) -0.021(9) -0.010(10) 0.001(9)
C701 0.029(10) 0.032(10) 0.035(11) 0.003(8) 0.011(8) -0.002(8)
C702 0.052(12) 0.045(12) 0.041(12) 0.015(10) 0.011(10) 0.005(9)
C703 0.13(2) 0.041(13) 0.067(16) 0.008(12) 0.058(15) 0.017(13)
C704 0.043(12) 0.060(14) 0.075(17) 0.013(12) -0.009(12) -0.006(11)
C705 0.070(15) 0.083(16) 0.058(15) -0.013(13) 0.024(12) -0.040(12)
C706 0.057(14) 0.094(17) 0.053(14) -0.018(12) 0.028(11) -0.036(12)
C801 0.059(13) 0.019(9) 0.034(11) 0.001(8) -0.008(9) -0.007(8)
C802 0.054(13) 0.034(11) 0.060(13) 0.016(10) 0.018(11) 0.003(9)
C803 0.031(11) 0.061(13) 0.066(14) 0.004(12) -0.019(10) 0.017(10)
C804 0.038(11) 0.034(10) 0.046(12) 0.007(9) -0.003(9) 0.012(9)
C805 0.059(14) 0.041(12) 0.048(13) 0.008(9) -0.004(11) 0.008(10)
C806 0.061(13) 0.040(11) 0.028(11) 0.009(9) 0.010(9) -0.006(9)
C1 0.049(11) 0.022(9) 0.026(10) -0.013(8) 0.003(8) 0.003(8)
C2 0.012(8) 0.010(8) 0.029(9) 0.002(7) 0.000(7) -0.006(6)
C3 0.020(9) 0.022(9) 0.043(11) -0.011(8) -0.018(8) 0.006(7)
C4 0.028(9) 0.021(9) 0.019(9) 0.002(7) 0.002(8) 0.002(7)
C5 0.025(9) 0.025(9) 0.028(10) 0.006(8) 0.005(8) 0.016(7)
C6 0.045(11) 0.018(9) 0.025(10) -0.001(8) 0.005(8) 0.005(8)
C7 0.029(10) 0.021(9) 0.033(10) 0.000(8) -0.003(8) -0.002(7)
C8 0.018(9) 0.025(9) 0.039(11) -0.004(8) -0.011(8) 0.008(7)
C9 0.025(9) 0.017(9) 0.041(11) -0.002(8) 0.008(8) 0.008(7)
C10 0.044(11) 0.030(10) 0.023(10) 0.008(8) -0.002(8) 0.003(9)
C11 0.043(11) 0.029(10) 0.027(10) -0.004(8) -0.006(8) 0.008(9)
C12 0.031(10) 0.021(9) 0.022(9) -0.008(7) -0.008(8) -0.002(7)
C13 0.027(10) 0.034(10) 0.034(11) -0.005(8) -0.002(8) 0.004(8)
C14 0.033(11) 0.029(10) 0.042(11) -0.008(9) 0.011(9) -0.002(8)
C15 0.040(11) 0.008(8) 0.045(12) 0.003(8) -0.009(9) 0.000(8)
C16 0.054(13) 0.015(9) 0.055(13) 0.008(9) 0.023(10) -0.003(8)
C17 0.028(10) 0.038(10) 0.043(12) 0.013(9) 0.007(9) -0.002(8)
C18 0.019(9) 0.033(10) 0.039(11) -0.007(8) 0.008(8) -0.007(8)
C19 0.070(13) 0.012(9) 0.020(10) 0.003(7) 0.002(9) 0.006(8)
C20 0.043(11) 0.045(12) 0.027(10) -0.001(9) 0.010(9) -0.003(9)
C21 0.026(9) 0.027(10) 0.031(10) -0.012(8) 0.004(8) 0.000(8)
C22 0.038(11) 0.044(12) 0.036(11) -0.021(9) 0.013(9) -0.018(9)
C23 0.064(13) 0.016(9) 0.040(12) 0.000(9) 0.009(10) -0.009(8)
C24 0.034(10) 0.011(8) 0.051(12) -0.004(8) 0.012(9) -0.011(7)
C25 0.033(10) 0.039(11) 0.049(12) 0.013(9) 0.010(9) 0.007(8)
C26 0.048(12) 0.038(11) 0.027(11) 0.011(9) -0.001(9) -0.005(9)
C27 0.042(11) 0.034(10) 0.029(10) 0.002(8) -0.012(8) 0.014(8)
C28 0.025(10) 0.053(12) 0.044(12) 0.006(10) -0.018(9) -0.008(9)
C29 0.039(11) 0.046(12) 0.033(11) -0.005(9) -0.011(9) 0.010(9)
C30 0.022(9) 0.046(11) 0.029(10) -0.001(9) -0.009(8) 0.008(8)
C31 0.028(10) 0.039(11) 0.057(13) -0.007(10) -0.012(10) -0.004(8)
C32 0.033(11) 0.024(10) 0.049(12) -0.004(9) 0.006(9) -0.010(8)
C33 0.033(11) 0.031(10) 0.077(15) 0.007(10) 0.019(11) -0.009(8)
C34 0.028(10) 0.042(11) 0.055(13) 0.008(10) 0.016(10) -0.023(9)
C35 0.052(12) 0.038(11) 0.030(11) 0.011(9) 0.023(9) 0.009(9)
C36 0.042(11) 0.040(11) 0.016(9) 0.007(8) -0.001(8) -0.008(9)
C37 0.054(12) 0.033(10) 0.022(10) 0.005(8) 0.007(9) -0.004(9)
C38 0.051(12) 0.055(13) 0.016(10) -0.005(9) -0.008(9) 0.005(10)
C39 0.069(14) 0.029(11) 0.024(10) -0.006(8) -0.001(10) -0.008(9)
C40 0.035(11) 0.029(10) 0.039(11) -0.005(9) -0.008(9) 0.004(8)
C41 0.039(12) 0.020(9) 0.051(13) -0.021(9) 0.000(10) 0.006(8)
C42 0.054(13) 0.030(10) 0.038(12) 0.003(9) -0.012(10) 0.002(9)
C43 0.028(11) 0.022(10) 0.091(17) -0.007(10) 0.014(11) 0.006(8)
C44 0.058(13) 0.011(9) 0.063(14) 0.007(9) 0.009(11) 0.011(9)
C45 0.047(12) 0.038(11) 0.042(12) 0.012(9) -0.008(9) 0.017(9)
C46 0.033(11) 0.044(13) 0.063(14) 0.017(11) -0.007(10) 0.025(9)
C47 0.055(12) 0.040(12) 0.029(11) 0.006(9) -0.007(9) 0.014(9)
C48 0.022(10) 0.061(14) 0.080(17) 0.004(13) -0.015(11) 0.005(9)
C49 0.032(11) 0.050(14) 0.067(15) -0.004(12) 0.004(10) 0.000(9)
C50 0.030(11) 0.050(12) 0.079(16) -0.005(12) 0.010(10) -0.018(9)
C51 0.024(10) 0.044(12) 0.074(15) -0.002(11) 0.036(10) -0.001(9)
C52 0.031(11) 0.063(13) 0.051(13) 0.001(11) 0.018(10) -0.006(10)
C53 0.045(12) 0.054(13) 0.029(11) 0.006(9) 0.011(9) 0.018(10)
C54 0.038(12) 0.067(15) 0.040(12) -0.025(11) 0.009(10) 0.013(11)
C55 0.068(14) 0.028(10) 0.039(12) -0.005(9) 0.022(11) 0.015(10)
C56 0.066(15) 0.033(11) 0.069(15) -0.008(10) 0.032(12) 0.022(10)
C57 0.038(11) 0.028(10) 0.060(14) -0.001(9) 0.008(10) 0.009(9)
C58 0.053(13) 0.031(11) 0.073(16) -0.008(11) -0.005(12) 0.021(10)
C59 0.037(11) 0.040(12) 0.057(14) -0.002(11) 0.004(10) 0.010(9)
C60 0.028(10) 0.033(11) 0.053(13) -0.003(10) 0.020(9) 0.006(8)
C1' 0.022(9) 0.034(10) 0.026(10) -0.004(8) 0.001(7) -0.006(7)
C2' 0.031(9) 0.015(8) 0.014(8) 0.008(7) 0.000(7) -0.003(7)
C3' 0.028(9) 0.013(8) 0.023(9) -0.002(7) 0.002(7) 0.003(7)
C4' 0.034(10) 0.023(9) 0.023(9) 0.007(7) 0.006(8) 0.003(8)
C5' 0.032(10) 0.025(9) 0.019(9) -0.003(7) 0.001(7) 0.001(8)
C6' 0.020(9) 0.019(8) 0.033(10) 0.000(7) 0.008(7) 0.004(7)
C7' 0.020(9) 0.025(9) 0.032(10) -0.009(8) -0.003(8) -0.008(7)
C8' 0.032(10) 0.034(10) 0.026(10) -0.004(8) -0.004(8) -0.007(8)
C9' 0.023(7) 0.017(7) 0.038(8) 0.012(6) -0.009(6) 0.002(6)
C10' 0.034(10) 0.033(10) 0.036(11) 0.001(9) -0.009(8) 0.017(8)
C11' 0.066(13) 0.022(10) 0.043(12) -0.013(9) 0.009(10) -0.002(9)
C12' 0.039(11) 0.044(11) 0.025(10) -0.007(8) 0.002(8) 0.008(9)
C13' 0.031(10) 0.029(10) 0.028(10) 0.008(8) 0.006(8) 0.006(8)
C14' 0.019(9) 0.031(10) 0.045(11) -0.008(9) 0.011(8) -0.003(8)
C15' 0.019(10) 0.051(12) 0.053(13) 0.008(10) -0.003(9) -0.012(9)
C16' 0.034(11) 0.029(11) 0.046(12) 0.000(9) 0.009(9) -0.003(8)
C17' 0.027(10) 0.037(10) 0.024(10) 0.005(8) 0.006(8) 0.008(8)
C18' 0.039(11) 0.045(11) 0.017(9) -0.003(8) 0.005(8) -0.003(9)
C19' 0.046(12) 0.025(9) 0.030(10) -0.006(8) 0.011(9) -0.002(8)
C20' 0.046(12) 0.032(10) 0.025(10) 0.009(8) 0.003(9) -0.003(9)
C21' 0.043(11) 0.024(9) 0.020(10) -0.007(8) -0.007(8) -0.011(8)
C22' 0.043(12) 0.032(11) 0.048(13) -0.003(9) 0.010(10) -0.005(9)
C23' 0.036(11) 0.044(12) 0.038(12) -0.006(10) -0.010(9) 0.001(9)
C24' 0.040(11) 0.032(11) 0.039(12) 0.008(9) -0.012(9) 0.001(8)
C25' 0.041(12) 0.066(15) 0.042(13) -0.009(11) -0.026(10) 0.016(10)
C26' 0.046(12) 0.034(11) 0.047(13) 0.002(10) -0.006(10) 0.012(9)
C27' 0.094(17) 0.030(11) 0.037(13) 0.014(10) -0.012(12) 0.010(11)
C28' 0.103(17) 0.020(10) 0.022(11) 0.013(8) 0.008(11) 0.001(10)
C29' 0.052(12) 0.023(10) 0.040(12) 0.005(8) 0.014(10) -0.020(9)
C30' 0.055(13) 0.019(10) 0.049(13) -0.004(9) -0.008(11) -0.002(9)
C31' 0.043(12) 0.027(11) 0.062(14) 0.008(10) 0.015(10) -0.017(9)
C32' 0.048(12) 0.059(13) 0.032(11) -0.016(10) 0.016(9) -0.025(10)
C33' 0.037(11) 0.047(12) 0.041(12) 0.006(10) 0.018(9) 0.004(9)
C34' 0.027(10) 0.040(12) 0.064(14) 0.000(10) 0.019(9) 0.003(8)
C35' 0.027(10) 0.036(11) 0.066(14) -0.003(10) 0.023(9) 0.002(8)
C36' 0.045(11) 0.027(10) 0.043(12) -0.002(9) -0.002(10) 0.021(9)
C37' 0.073(15) 0.026(10) 0.025(11) -0.004(8) -0.004(10) 0.013(10)
C38' 0.061(13) 0.014(9) 0.036(12) -0.004(8) 0.008(10) 0.000(9)
C39' 0.058(13) 0.030(10) 0.019(10) -0.001(8) -0.006(9) -0.019(9)
C40' 0.072(15) 0.045(12) 0.035(12) -0.027(10) -0.006(11) 0.000(11)
C41' 0.086(16) 0.038(12) 0.031(11) -0.004(10) -0.014(11) 0.002(12)
C42' 0.073(15) 0.050(13) 0.021(11) -0.002(10) -0.014(10) 0.009(11)
C43' 0.079(15) 0.048(13) 0.025(11) 0.003(10) 0.002(10) 0.015(11)
C44' 0.070(14) 0.036(12) 0.032(11) 0.021(10) 0.002(10) 0.012(11)
C45' 0.061(14) 0.036(11) 0.023(11) -0.001(9) -0.001(10) 0.028(10)
C46' 0.070(15) 0.041(11) 0.019(11) 0.006(9) 0.016(10) 0.002(10)
C47' 0.060(13) 0.020(9) 0.039(12) 0.018(9) 0.025(10) 0.006(9)
C48' 0.087(17) 0.040(12) 0.035(12) 0.005(10) 0.017(11) -0.004(11)
C49' 0.072(14) 0.030(11) 0.041(12) 0.004(9) 0.024(11) 0.008(10)
C50' 0.045(12) 0.057(13) 0.058(15) -0.010(12) 0.029(10) -0.009(10)
C51' 0.071(15) 0.059(14) 0.049(13) -0.004(12) 0.037(11) 0.009(11)
C52' 0.061(14) 0.049(12) 0.036(12) 0.021(10) 0.034(10) 0.014(10)
C53' 0.042(11) 0.055(12) 0.020(10) 0.010(9) 0.018(9) 0.003(10)
C54' 0.106(19) 0.023(11) 0.042(13) -0.019(10) 0.020(13) 0.003(11)
C55' 0.088(16) 0.042(12) 0.021(10) -0.005(9) 0.010(10) 0.005(12)
C56' 0.067(14) 0.049(13) 0.023(11) -0.011(9) 0.004(10) -0.004(11)
C57' 0.083(16) 0.048(13) 0.020(10) 0.013(9) 0.019(10) 0.001(12)
C58' 0.096(17) 0.046(12) 0.010(10) 0.019(9) 0.001(11) -0.025(13)
C59' 0.084(16) 0.037(12) 0.024(11) 0.004(9) 0.026(11) -0.001(11)
C60' 0.073(15) 0.058(14) 0.020(11) 0.012(10) 0.027(10) 0.004(12)

loop_
_atom_type_symbol
_atom_type_description
_atom_type_scat_dispersion_real
_atom_type_scat_dispersion_imag
_atom_type_scat_source
C C 0.0033 0.0016 'International Tables Vol C Tables 4.2.6.8 and 6.1.1.4'
H H 0.0000 0.0000 'International Tables Vol C Tables 4.2.6.8 and 6.1.1.4'
N N 0.0061 0.0033 'International Tables Vol C Tables 4.2.6.8 and 6.1.1.4'
O O 0.0106 0.0060 'International Tables Vol C Tables 4.2.6.8 and 6.1.1.4'
P P 0.1023 0.0942 'International Tables Vol C Tables 4.2.6.8 and 6.1.1.4'
Rh Rh -1.1178 0.9187 'International Tables Vol C Tables 4.2.6.8 and 6.1.1.4'
Cl Cl 0.1484 0.1585 'International Tables Vol C Tables 4.2.6.8 and 6.1.1.4'
S S 0.1246 0.1234 'International Tables Vol C Tables 4.2.6.8 and 6.1.1.4'

loop_
_geom_angle_atom_site_label_1
_geom_angle_atom_site_label_2
_geom_angle_atom_site_label_3
_geom_angle
C1' Rh1 C2' 39.6(5)
C1' Rh1 C1 123.5(6)
C2' Rh1 C1 112.0(6)
C1' Rh1 C2 108.0(5)
C2' Rh1 C2 124.8(5)
C1 Rh1 C2 37.8(5)
C1' Rh1 C1B 116.7(6)
C2' Rh1 C1B 77.6(6)
C1 Rh1 C1B 79.4(6)
C2 Rh1 C1B 116.5(5)
C1' Rh1 C1A 78.4(5)
C2' Rh1 C1A 116.1(5)
C1 Rh1 C1A 115.4(6)
C2 Rh1 C1A 79.1(5)
C1B Rh1 C1A 149.8(6)
C1' Rh1 Rh3 157.3(4)
C2' Rh1 Rh3 124.9(4)
C1 Rh1 Rh3 74.8(4)
C2 Rh1 Rh3 94.7(4)
C1B Rh1 Rh3 49.0(4)
C1A Rh1 Rh3 107.2(4)
C1' Rh1 Rh4 95.3(4)
C2' Rh1 Rh4 74.2(4)
C1 Rh1 Rh4 127.1(4)
C2 Rh1 Rh4 156.8(4)
C1B Rh1 Rh4 49.6(4)
C1A Rh1 Rh4 105.9(4)
Rh3 Rh1 Rh4 62.09(6)
C1' Rh1 Rh2 124.3(4)
C2' Rh1 Rh2 155.3(4)
C1 Rh1 Rh2 92.6(5)
C2 Rh1 Rh2 74.0(4)
C1B Rh1 Rh2 110.1(5)
C1A Rh1 Rh2 46.6(4)
Rh3 Rh1 Rh2 61.83(11)
Rh4 Rh1 Rh2 92.81(13)
C1' Rh1 Rh5 74.6(4)
C2' Rh1 Rh5 93.7(4)
C1 Rh1 Rh5 154.1(4)
C2 Rh1 Rh5 123.5(3)
C1B Rh1 Rh5 110.6(4)
C1A Rh1 Rh5 45.3(4)
Rh3 Rh1 Rh5 93.57(5)
Rh4 Rh1 Rh5 61.74(6)
Rh2 Rh1 Rh5 61.63(10)
C2A Rh2 C1A 93.0(6)
C2A Rh2 C4 93.0(6)
C1A Rh2 C4 121.1(6)
C2A Rh2 C6A 95.9(7)
C1A Rh2 C6A 154.9(7)
C4 Rh2 C6A 81.9(6)
C2A Rh2 C3 93.9(6)
C1A Rh2 C3 82.9(6)
C4 Rh2 C3 38.3(5)
C6A Rh2 C3 119.7(6)
C2A Rh2 Rh1 150.9(5)
C1A Rh2 Rh1 59.7(4)
C4 Rh2 Rh1 93.3(4)
C6A Rh2 Rh1 113.2(5)
C3 Rh2 Rh1 74.1(5)
C2A Rh2 Rh3 150.3(5)
C1A Rh2 Rh3 116.5(4)
C4 Rh2 Rh3 74.9(4)
C6A Rh2 Rh3 56.1(5)
C3 Rh2 Rh3 92.8(4)
Rh1 Rh2 Rh3 58.35(11)
C2A Rh2 Rh5 110.2(5)
C1A Rh2 Rh5 45.9(5)
C4 Rh2 Rh5 152.5(4)
C6A Rh2 Rh5 109.1(5)
C3 Rh2 Rh5 122.5(5)
Rh1 Rh2 Rh5 59.32(13)
Rh3 Rh2 Rh5 90.15(13)
C2A Rh2 Rh6 110.2(5)
C1A Rh2 Rh6 105.8(5)
C4 Rh2 Rh6 126.2(4)
C6A Rh2 Rh6 49.1(5)
C3 Rh2 Rh6 153.5(4)
Rh1 Rh2 Rh6 88.52(13)
Rh3 Rh2 Rh6 60.87(13)
Rh5 Rh2 Rh6 59.96(12)
C1B Rh3 C5 117.8(6)
C1B Rh3 C6 82.1(6)
C5 Rh3 C6 36.1(5)
C1B Rh3 P1 85.2(4)
C5 Rh3 P1 109.4(4)
C6 Rh3 P1 103.1(4)
C1B Rh3 C6A 154.2(6)
C5 Rh3 C6A 78.3(6)
C6 Rh3 C6A 113.5(6)
P1 Rh3 C6A 109.4(4)
C1B Rh3 Rh1 54.8(4)
C5 Rh3 Rh1 91.8(4)
C6 Rh3 Rh1 74.2(4)
P1 Rh3 Rh1 140.00(14)
C6A Rh3 Rh1 107.9(4)
C1B Rh3 Rh2 113.9(4)
C5 Rh3 Rh2 71.4(4)
C6 Rh3 Rh2 89.7(4)
P1 Rh3 Rh2 158.55(13)
C6A Rh3 Rh2 49.2(4)
Rh1 Rh3 Rh2 59.82(6)
C1B Rh3 Rh4 49.2(4)
C5 Rh3 Rh4 151.1(4)
C6 Rh3 Rh4 125.7(4)
P1 Rh3 Rh4 95.90(19)
C6A Rh3 Rh4 106.7(5)
Rh1 Rh3 Rh4 59.45(12)
Rh2 Rh3 Rh4 90.14(13)
C1B Rh3 Rh6 108.7(4)
C5 Rh3 Rh6 122.8(4)
C6 Rh3 Rh6 149.8(4)
P1 Rh3 Rh6 105.78(13)
C6A Rh3 Rh6 47.7(4)
Rh1 Rh3 Rh6 88.89(5)
Rh2 Rh3 Rh6 60.07(10)
Rh4 Rh3 Rh6 59.55(6)
C1B Rh4 C6B 157.2(7)
C1B Rh4 C4' 115.9(6)
C6B Rh4 C4' 80.7(6)
C1B Rh4 C3' 79.0(5)
C6B Rh4 C3' 117.1(6)
C4' Rh4 C3' 37.0(5)
C1B Rh4 P2 86.8(4)
C6B Rh4 P2 102.9(4)
C4' Rh4 P2 109.4(4)
C3' Rh4 P2 105.4(4)
C1B Rh4 Rh1 54.1(4)
C6B Rh4 Rh1 113.0(5)
C4' Rh4 Rh1 92.0(4)
C3' Rh4 Rh1 72.2(4)
P2 Rh4 Rh1 140.78(15)
C1B Rh4 Rh3 48.0(5)
C6B Rh4 Rh3 109.9(5)
C4' Rh4 Rh3 150.4(4)
C3' Rh4 Rh3 121.6(4)
P2 Rh4 Rh3 95.44(18)
Rh1 Rh4 Rh3 58.46(11)
C1B Rh4 Rh6 109.0(5)
C6B Rh4 Rh6 48.9(5)
C4' Rh4 Rh6 124.7(4)
C3' Rh4 Rh6 150.3(4)
P2 Rh4 Rh6 103.61(17)
Rh1 Rh4 Rh6 89.22(12)
Rh3 Rh4 Rh6 61.08(13)
C1B Rh4 Rh5 112.9(4)
C6B Rh4 Rh5 54.6(4)
C4' Rh4 Rh5 73.3(4)
C3' Rh4 Rh5 90.1(4)
P2 Rh4 Rh5 157.25(12)
Rh1 Rh4 Rh5 59.51(13)
Rh3 Rh4 Rh5 90.14(13)
Rh6 Rh4 Rh5 60.24(12)
C1A Rh5 C6' 82.4(5)
C1A Rh5 C5' 120.0(6)
C6' Rh5 C5' 37.7(5)
C1A Rh5 P3 101.6(4)
C6' Rh5 P3 107.8(4)
C5' Rh5 P3 100.6(4)
C1A Rh5 C6B 154.3(7)
C6' Rh5 C6B 116.0(6)
C5' Rh5 C6B 79.4(6)
P3 Rh5 C6B 90.0(4)
C1A Rh5 Rh1 59.9(4)
C6' Rh5 Rh1 73.4(4)
C5' Rh5 Rh1 91.3(4)
P3 Rh5 Rh1 161.46(13)
C6B Rh5 Rh1 106.3(4)
C1A Rh5 Rh4 117.3(4)
C6' Rh5 Rh4 91.9(4)
C5' Rh5 Rh4 73.1(4)
P3 Rh5 Rh4 138.44(12)
C6B Rh5 Rh4 48.5(4)
Rh1 Rh5 Rh4 58.75(10)
C1A Rh5 Rh2 47.4(4)
C6' Rh5 Rh2 122.5(4)
C5' Rh5 Rh2 150.3(4)
P3 Rh5 Rh2 108.18(14)
C6B Rh5 Rh2 107.2(5)
Rh1 Rh5 Rh2 59.04(6)
Rh4 Rh5 Rh2 89.56(13)
C1A Rh5 Rh6 107.5(4)
C6' Rh5 Rh6 151.6(4)
C5' Rh5 Rh6 124.3(4)
P3 Rh5 Rh6 96.32(11)
C6B Rh5 Rh6 47.8(5)
Rh1 Rh5 Rh6 88.52(5)
Rh4 Rh5 Rh6 59.77(6)
Rh2 Rh5 Rh6 60.23(12)
C6C Rh6 C6B 101.7(7)
C6C Rh6 C6A 92.3(7)
C6B Rh6 C6A 160.6(6)
C6C Rh6 P4 91.0(5)
C6B Rh6 P4 90.4(4)
C6A Rh6 P4 102.8(5)
C6C Rh6 Rh4 103.7(5)
C6B Rh6 Rh4 49.7(4)
C6A Rh6 Rh4 114.2(5)
P4 Rh6 Rh4 139.22(13)
C6C Rh6 Rh5 156.2(5)
C6B Rh6 Rh5 54.7(4)
C6A Rh6 Rh5 109.9(4)
P4 Rh6 Rh5 92.30(12)
Rh4 Rh6 Rh5 59.99(10)
C6C Rh6 Rh2 141.9(5)
C6B Rh6 Rh2 113.6(4)
C6A Rh6 Rh2 50.1(4)
P4 Rh6 Rh2 102.15(15)
Rh4 Rh6 Rh2 89.45(12)
Rh5 Rh6 Rh2 59.81(6)
C6C Rh6 Rh3 97.1(5)
C6B Rh6 Rh3 108.9(4)
C6A Rh6 Rh3 55.4(5)
P4 Rh6 Rh3 156.90(14)
Rh4 Rh6 Rh3 59.37(9)
Rh5 Rh6 Rh3 89.03(5)
Rh2 Rh6 Rh3 59.06(5)
O1A C1A Rh5 137.3(12)
O1A C1A Rh2 135.0(12)
Rh5 C1A Rh2 86.7(6)
O1A C1A Rh1 119.3(11)
Rh5 C1A Rh1 74.8(5)
Rh2 C1A Rh1 73.7(5)
O1B C1B Rh3 136.5(12)
O1B C1B Rh4 135.0(13)
Rh3 C1B Rh4 82.8(6)
O1B C1B Rh1 125.7(11)
Rh3 C1B Rh1 76.2(6)
Rh4 C1B Rh1 76.4(5)
O6A C6A Rh6 138.3(13)
O6A C6A Rh2 133.6(15)
Rh6 C6A Rh2 80.7(7)
O6A C6A Rh3 128.2(14)
Rh6 C6A Rh3 76.8(7)
Rh2 C6A Rh3 74.6(6)
O6B C6B Rh6 137.7(12)
O6B C6B Rh4 134.5(14)
Rh6 C6B Rh4 81.4(7)
O6B C6B Rh5 125.0(12)
Rh6 C6B Rh5 77.5(7)
Rh4 C6B Rh5 76.9(5)
O6C C6C Rh6 176.4(15)
N C2A Rh2 174.5(16)
C2A N C907 176(2)
N C907 C901 106.2(19)
C902 C901 C906 120.0
C902 C901 C907 121(2)
C906 C901 C907 119(2)
C903 C902 C901 120.0
C902 C903 C904 120.0
C905 C904 C903 120.0
C906 C905 C904 120.0
C905 C906 C901 120.0
C201 P1 C101 99.4(6)
C201 P1 C100 106.0(7)
C101 P1 C100 100.3(7)
C201 P1 Rh3 121.6(5)
C101 P1 Rh3 117.8(4)
C100 P1 Rh3 109.3(5)
C401 P2 C100 104.1(6)
C401 P2 C301 102.1(5)
C100 P2 C301 101.9(7)
C401 P2 Rh4 120.8(3)
C100 P2 Rh4 108.8(5)
C301 P2 Rh4 116.9(4)
C500 P3 C601 99.4(6)
C500 P3 C501 103.5(5)
C601 P3 C501 99.6(5)
C500 P3 Rh5 108.3(4)
C601 P3 Rh5 117.2(4)
C501 P3 Rh5 125.2(4)
C701 P4 C500 106.7(5)
C701 P4 C801 102.3(5)
C500 P4 C801 97.6(6)
C701 P4 Rh6 121.4(4)
C500 P4 Rh6 110.1(4)
C801 P4 Rh6 115.8(4)
P1 C100 P2 124.1(8)
C102 C101 C106 120.0
C102 C101 P1 117.8(8)
C106 C101 P1 122.0(8)
C103 C102 C101 120.0
C102 C103 C104 120.0
C103 C104 C105 120.0
C106 C105 C104 120.0
C105 C106 C101 120.0
C202 C201 C206 120.0
C202 C201 P1 117.1(9)
C206 C201 P1 122.7(9)
C203 C202 C201 120.0
C202 C203 C204 120.0
C205 C204 C203 120.0
C204 C205 C206 120.0
C205 C206 C201 120.0
C302 C301 C306 120.0
C302 C301 P2 120.3(8)
C306 C301 P2 119.7(8)
C303 C302 C301 120.0
C302 C303 C304 120.0
C305 C304 C303 120.0
C306 C305 C304 120.0
C305 C306 C301 120.0
C402 C401 C406 120.0
C402 C401 P2 123.5(6)
C406 C401 P2 116.5(6)
C401 C402 C403 120.0
C402 C403 C404 120.0
C405 C404 C403 120.0
C406 C405 C404 120.0
C405 C406 C401 120.0
P3 C500 P4 118.6(7)
C502 C501 C506 120.0
C502 C501 P3 118.0(7)
C506 C501 P3 121.9(7)
C501 C502 C503 120.0
C504 C503 C502 120.0
C503 C504 C505 120.0
C506 C505 C504 120.0
C505 C506 C501 120.0
C602 C601 C606 120.0
C602 C601 P3 121.1(6)
C606 C601 P3 118.9(6)
C601 C602 C603 120.0
C604 C603 C602 120.0
C603 C604 C605 120.0
C606 C605 C604 120.0
C605 C606 C601 120.0
C702 C701 C706 120.0
C702 C701 P4 118.0(7)
C706 C701 P4 121.4(7)
C701 C702 C703 120.0
C704 C703 C702 120.0
C705 C704 C703 120.0
C704 C705 C706 120.0
C705 C706 C701 120.0
C802 C801 C806 120.0
C802 C801 P4 118.2(7)
C806 C801 P4 121.7(7)
C803 C802 C801 120.0
C804 C803 C802 120.0
C805 C804 C803 120.0
C804 C805 C806 120.0
C805 C806 C801 120.0
C2 C1 C9 117.0(13)
C2 C1 C6 118.8(14)
C9 C1 C6 109.0(12)
C2 C1 Rh1 71.5(8)
C9 C1 Rh1 132.1(12)
C6 C1 Rh1 105.0(9)
C12 C2 C1 119.3(13)
C12 C2 C3 107.2(12)
C1 C2 C3 118.3(13)
C12 C2 Rh1 133.3(11)
C1 C2 Rh1 70.7(8)
C3 C2 Rh1 105.1(9)
C14 C3 C4 119.1(15)
C14 C3 C2 107.4(13)
C4 C3 C2 122.0(12)
C14 C3 Rh2 128.8(11)
C4 C3 Rh2 69.6(8)
C2 C3 Rh2 106.8(10)
C17 C4 C3 118.9(13)
C17 C4 C5 108.0(13)
C3 C4 C5 117.9(13)
C17 C4 Rh2 131.2(11)
C3 C4 Rh2 72.2(8)
C5 C4 Rh2 105.6(10)
C6 C5 C19 118.9(14)
C6 C5 C4 120.5(13)
C19 C5 C4 104.8(13)
C6 C5 Rh3 72.0(9)
C19 C5 Rh3 131.0(11)
C4 C5 Rh3 108.1(10)
C5 C6 C7 120.8(14)
C5 C6 C1 122.5(14)
C7 C6 C1 105.2(12)
C5 C6 Rh3 71.9(8)
C7 C6 Rh3 128.6(11)
C1 C6 Rh3 105.7(10)
C21 C7 C8 122.9(14)
C21 C7 C6 117.5(14)
C8 C7 C6 109.2(13)
C24 C8 C7 119.0(15)
C24 C8 C9 118.5(13)
C7 C8 C9 108.6(13)
C10 C9 C1 121.1(14)
C10 C9 C8 122.2(14)
C1 C9 C8 107.6(13)
C9 C10 C11 121.4(14)
C9 C10 C26 119.1(14)
C11 C10 C26 108.6(14)
C12 C11 C28 120.0(16)
C12 C11 C10 117.5(13)
C28 C11 C10 108.7(14)
C11 C12 C2 123.5(13)
C11 C12 C13 117.6(14)
C2 C12 C13 109.3(13)
C30 C13 C14 122.8(16)
C30 C13 C12 121.6(15)
C14 C13 C12 106.8(13)
C3 C14 C15 122.1(15)
C3 C14 C13 109.2(15)
C15 C14 C13 116.7(14)
C14 C15 C16 118.6(15)
C14 C15 C32 123.1(15)
C16 C15 C32 107.5(16)
C17 C16 C15 119.8(16)
C17 C16 C34 121.3(16)
C15 C16 C34 107.6(15)
C16 C17 C4 121.3(15)
C16 C17 C18 118.3(16)
C4 C17 C18 110.4(14)
C36 C18 C17 120.5(14)
C36 C18 C19 122.1(14)
C17 C18 C19 107.4(14)
C20 C19 C18 120.5(16)
C20 C19 C5 119.6(15)
C18 C19 C5 109.4(13)
C19 C20 C21 120.7(15)
C19 C20 C38 118.0(16)
C21 C20 C38 107.2(15)
C20 C21 C7 122.1(14)
C20 C21 C22 111.5(15)
C7 C21 C22 115.8(15)
C23 C22 C21 123.9(15)
C23 C22 C39 118.6(16)
C21 C22 C39 106.1(15)
C22 C23 C42 120.4(16)
C22 C23 C24 118.0(15)
C42 C23 C24 109.3(14)
C8 C24 C23 120.5(15)
C8 C24 C25 119.9(14)
C23 C24 C25 105.8(14)
C26 C25 C43 124.2(15)
C26 C25 C24 117.8(15)
C43 C25 C24 107.1(15)
C25 C26 C10 122.3(14)
C25 C26 C27 116.0(16)
C10 C26 C27 108.3(14)
C45 C27 C28 120.0(16)
C45 C27 C26 121.4(15)
C28 C27 C26 105.2(13)
C29 C28 C11 122.8(16)
C29 C28 C27 117.8(17)
C11 C28 C27 109.1(13)
C28 C29 C30 119.5(15)
C28 C29 C47 124.1(16)
C30 C29 C47 105.9(15)
C13 C30 C29 118.3(15)
C13 C30 C31 118.4(15)
C29 C30 C31 109.8(15)
C32 C31 C30 121.5(15)
C32 C31 C48 118.0(17)
C30 C31 C48 109.3(16)
C31 C32 C33 120.9(16)
C31 C32 C15 117.4(16)
C33 C32 C15 108.0(15)
C34 C33 C32 107.8(16)
C34 C33 C50 121.7(17)
C32 C33 C50 119.7(17)
C35 C34 C33 119.4(17)
C35 C34 C16 119.7(16)
C33 C34 C16 109.0(17)
C34 C35 C36 119.5(16)
C34 C35 C52 119.9(15)
C36 C35 C52 107.7(14)
C18 C36 C37 119.4(15)
C18 C36 C35 120.6(14)
C37 C36 C35 107.2(15)
C53 C37 C38 119.0(15)
C53 C37 C36 111.2(15)
C38 C37 C36 117.5(16)
C20 C38 C37 122.5(16)
C20 C38 C39 109.7(16)
C37 C38 C39 118.3(16)
C40 C39 C38 120.8(16)
C40 C39 C22 121.0(16)
C38 C39 C22 105.4(15)
C41 C40 C39 119.2(16)
C41 C40 C54 111.7(15)
C39 C40 C54 118.0(15)
C56 C41 C40 106.3(17)
C56 C41 C42 121.2(17)
C40 C41 C42 121.1(16)
C43 C42 C41 119.6(15)
C43 C42 C23 107.1(15)
C41 C42 C23 119.6(15)
C44 C43 C42 119.5(17)
C44 C43 C25 118.6(16)
C42 C43 C25 110.6(14)
C43 C44 C57 121.0(17)
C43 C44 C45 118.9(17)
C57 C44 C45 109.0(16)
C27 C45 C44 120.7(16)
C27 C45 C46 122.7(16)
C44 C45 C46 106.1(17)
C47 C46 C58 119.4(18)
C47 C46 C45 118.3(17)
C58 C46 C45 109.6(17)
C46 C47 C48 118.6(17)
C46 C47 C29 117.0(16)
C48 C47 C29 110.2(14)
C49 C48 C47 119.2(17)
C49 C48 C31 121.5(17)
C47 C48 C31 104.7(16)
C59 C49 C48 122(2)
C59 C49 C50 109.6(18)
C48 C49 C50 118.7(18)
C49 C50 C33 120.9(18)
C49 C50 C51 108.1(17)
C33 C50 C51 118.0(16)
C52 C51 C60 121.2(17)
C52 C51 C50 120.2(17)
C60 C51 C50 105.2(17)
C51 C52 C53 120.8(17)
C51 C52 C35 120.8(16)
C53 C52 C35 106.9(14)
C54 C53 C37 122.0(17)
C54 C53 C52 119.4(15)
C37 C53 C52 106.9(15)
C53 C54 C40 121.8(16)
C53 C54 C55 117.8(16)
C40 C54 C55 107.2(17)
C60 C55 C54 123.4(17)
C60 C55 C56 122.0(17)
C54 C55 C56 102.4(17)
C41 C56 C57 120.2(18)
C41 C56 C55 112.4(17)
C57 C56 C55 116.8(17)
C44 C57 C56 118.3(16)
C44 C57 C58 108.4(17)
C56 C57 C58 118.5(18)
C59 C58 C46 121.1(17)
C59 C58 C57 121.5(18)
C46 C58 C57 106.8(19)
C49 C59 C58 119.4(19)
C49 C59 C60 108.8(18)
C58 C59 C60 119.0(17)
C55 C60 C59 122.1(17)
C55 C60 C51 117.4(16)
C59 C60 C51 108.3(16)
C9' C1' C2' 119.0(13)
C9' C1' C6' 106.9(12)
C2' C1' C6' 116.7(12)
C9' C1' Rh1 133.8(11)
C2' C1' Rh1 70.6(8)
C6' C1' Rh1 106.6(10)
C3' C2' C12' 107.8(13)
C3' C2' C1' 119.9(12)
C12' C2' C1' 118.6(12)
C3' C2' Rh1 107.2(9)
C12' C2' Rh1 130.3(11)
C1' C2' Rh1 69.8(8)
C4' C3' C2' 125.2(13)
C4' C3' C14' 118.2(13)
C2' C3' C14' 105.8(12)
C4' C3' Rh4 70.8(8)
C2' C3' Rh4 106.3(10)
C14' C3' Rh4 128.5(10)
C3' C4' C17' 118.8(14)
C3' C4' C5' 116.7(13)
C17' C4' C5' 107.7(13)
C3' C4' Rh4 72.2(9)
C17' C4' Rh4 130.8(10)
C5' C4' Rh4 107.4(10)
C19' C5' C6' 119.4(13)
C19' C5' C4' 106.4(13)
C6' C5' C4' 120.7(13)
C19' C5' Rh5 131.4(11)
C6' C5' Rh5 70.1(9)
C4' C5' Rh5 106.3(10)
C5' C6' C7' 118.4(13)
C5' C6' C1' 120.7(12)
C7' C6' C1' 106.9(12)
C5' C6' Rh5 72.2(8)
C7' C6' Rh5 131.0(10)
C1' C6' Rh5 105.3(10)
C21' C7' C6' 121.9(13)
C21' C7' C8' 119.2(14)
C6' C7' C8' 108.8(13)
C24' C8' C7' 120.0(15)
C24' C8' C9' 121.2(15)
C7' C8' C9' 108.3(12)
C10' C9' C1' 122.2(13)
C10' C9' C8' 118.8(14)
C1' C9' C8' 109.1(12)
C9' C10' C26' 119.9(15)
C9' C10' C11' 122.1(14)
C26' C10' C11' 105.3(15)
C28' C11' C12' 117.0(17)
C28' C11' C10' 109.6(15)
C12' C11' C10' 116.9(15)
C13' C12' C11' 119.3(15)
C13' C12' C2' 108.1(13)
C11' C12' C2' 120.8(14)
C30' C13' C14' 120.5(16)
C30' C13' C12' 121.7(15)
C14' C13' C12' 108.8(14)
C13' C14' C15' 121.8(16)
C13' C14' C3' 109.5(13)
C15' C14' C3' 119.2(14)
C14' C15' C16' 123.0(15)
C14' C15' C32' 118.3(16)
C16' C15' C32' 107.7(16)
C17' C16' C34' 120.3(15)
C17' C16' C15' 117.3(15)
C34' C16' C15' 108.3(15)
C16' C17' C18' 121.6(15)
C16' C17' C4' 123.1(14)
C18' C17' C4' 104.9(13)
C19' C18' C36' 123.1(15)
C19' C18' C17' 110.5(14)
C36' C18' C17' 117.0(15)
C18' C19' C20' 120.2(15)
C18' C19' C5' 110.4(14)
C20' C19' C5' 119.1(15)
C19' C20' C21' 121.7(15)
C19' C20' C38' 117.6(15)
C21' C20' C38' 108.9(14)
C7' C21' C20' 119.1(13)
C7' C21' C22' 119.6(14)
C20' C21' C22' 109.5(15)
C23' C22' C39' 119.9(17)
C23' C22' C21' 119.7(16)
C39' C22' C21' 104.8(14)
C22' C23' C24' 120.8(17)
C22' C23' C42' 122.4(18)
C24' C23' C42' 106.4(16)
C8' C24' C25' 121.3(16)
C8' C24' C23' 120.5(15)
C25' C24' C23' 107.5(17)
C26' C25' C24' 118.4(17)
C26' C25' C43' 117.8(19)
C24' C25' C43' 111.2(17)
C25' C26' C10' 120.4(17)
C25' C26' C27' 118.6(18)
C10' C26' C27' 109.7(15)
C45' C27' C28' 119(2)
C45' C27' C26' 122.4(18)
C28' C27' C26' 106.1(17)
C29' C28' C11' 122.8(16)
C29' C28' C27' 118.6(18)
C11' C28' C27' 109.1(18)
C28' C29' C47' 119.7(16)
C28' C29' C30' 118.3(16)
C47' C29' C30' 109.2(17)
C13' C30' C31' 121.5(15)
C13' C30' C29' 120.7(17)
C31' C30' C29' 106.3(17)
C32' C31' C30' 119.0(17)
C32' C31' C48' 120.8(18)
C30' C31' C48' 108.7(17)
C31' C32' C33' 120.2(16)
C31' C32' C15' 118.7(17)
C33' C32' C15' 106.9(16)
C50' C33' C34' 122.6(18)
C50' C33' C32' 118.6(16)
C34' C33' C32' 107.7(16)
C35' C34' C16' 122.3(16)
C35' C34' C33' 116.0(17)
C16' C34' C33' 109.2(15)
C34' C35' C52' 124.5(17)
C34' C35' C36' 116.2(16)
C52' C35' C36' 106.8(15)
C18' C36' C37' 118.3(16)
C18' C36' C35' 122.4(15)
C37' C36' C35' 106.4(16)
C38' C37' C53' 120.7(16)
C38' C37' C36' 119.2(17)
C53' C37' C36' 109.2(17)
C37' C38' C39' 122.6(16)
C37' C38' C20' 121.5(15)
C39' C38' C20' 104.8(15)
C40' C39' C38' 115.6(17)
C40' C39' C22' 121.3(16)
C38' C39' C22' 111.9(16)
C39' C40' C54' 123.2(17)
C39' C40' C41' 118.1(19)
C54' C40' C41' 106.5(18)
C42' C41' C56' 121.6(17)
C42' C41' C40' 118.8(19)
C56' C41' C40' 107.1(18)
C41' C42' C43' 117(2)
C41' C42' C23' 119.3(17)
C43' C42' C23' 111.3(18)
C44' C43' C42' 122.5(19)
C44' C43' C25' 122.9(18)
C42' C43' C25' 103.5(18)
C43' C44' C57' 121.1(17)
C43' C44' C45' 120.2(18)
C57' C44' C45' 107.0(17)
C27' C45' C44' 118.0(19)
C27' C45' C46' 122.5(17)
C44' C45' C46' 108.9(16)
C47' C46' C58' 121.8(18)
C47' C46' C45' 116.6(16)
C58' C46' C45' 106.0(17)
C46' C47' C48' 118.6(17)
C46' C47' C29' 123.3(17)
C48' C47' C29' 107.9(16)
C49' C48' C47' 122.1(18)
C49' C48' C31' 119.2(17)
C47' C48' C31' 107.9(17)
C48' C49' C59' 118.9(18)
C48' C49' C50' 119.0(17)
C59' C49' C50' 107.8(16)
C33' C50' C51' 119.4(18)
C33' C50' C49' 122.1(17)
C51' C50' C49' 108.0(17)
C52' C51' C50' 121.7(18)
C52' C51' C60' 121.3(19)
C50' C51' C60' 106.4(17)
C51' C52' C53' 120.0(17)
C51' C52' C35' 115.6(18)
C53' C52' C35' 110.0(15)
C54' C53' C52' 118.4(17)
C54' C53' C37' 120.2(17)
C52' C53' C37' 107.6(15)
C53' C54' C55' 123.5(19)
C53' C54' C40' 117.4(18)
C55' C54' C40' 108.2(18)
C60' C55' C54' 120.3(18)
C60' C55' C56' 118.7(17)
C54' C55' C56' 110.3(19)
C57' C56' C55' 120.7(17)
C57' C56' C41' 118.0(18)
C55' C56' C41' 107.9(17)
C56' C57' C44' 119.5(18)
C56' C57' C58' 119.4(19)
C44' C57' C58' 107.8(18)
C59' C58' C46' 120.6(17)
C59' C58' C57' 119.1(19)
C46' C58' C57' 110(2)
C58' C59' C60' 122.0(18)
C58' C59' C49' 117.7(17)
C60' C59' C49' 107.9(17)
C55' C60' C59' 120.0(18)
C55' C60' C51' 116.4(17)
C59' C60' C51' 110.0(17)
C912 C911 C916 120.0
C912 C911 Cl1 119.7(9)
C916 C911 Cl1 120.3(9)
C913 C912 C911 120.0
C913 C912 Cl2 116.7(9)
C911 C912 Cl2 123.3(9)
C914 C913 C912 120.0
C915 C914 C913 120.0
C916 C915 C914 120.0
C915 C916 C911 120.0
C921 Cl3 C926 37.4(15)
C922 C921 C926 120.0
C922 C921 Cl3 135(3)
C926 C921 Cl3 104(3)
C923 C922 C921 120.0
C923 C922 Cl4 104(3)
C921 C922 Cl4 127(3)
C922 C923 C924 120.0
C923 C924 C925 120.0
C924 C925 C926 120.0
C925 C926 C921 120.0
C925 C926 Cl3 157.1(17)
C921 C926 Cl3 38.3(17)
S2 CA S1 155(4)
S3 CB S4 169(4)
S5 CC S6 170(3)
S7 CD S8 160(3)

loop_
_geom_bond_atom_site_label_1
_geom_bond_atom_site_label_2
_geom_bond_distance
Rh1 C1' 2.140(15)
Rh1 C2' 2.151(15)
Rh1 C1 2.186(15)
Rh1 C2 2.197(14)
Rh1 C1B 2.230(15)
Rh1 C1A 2.419(15)
Rh1 Rh3 2.649(5)
Rh1 Rh4 2.676(5)
Rh1 Rh2 2.690(4)
Rh1 Rh5 2.698(5)
Rh2 C2A 1.960(18)
Rh2 C1A 2.035(16)
Rh2 C4 2.136(15)
Rh2 C6A 2.155(17)
Rh2 C3 2.170(14)
Rh2 Rh3 2.743(4)
Rh2 Rh5 2.760(4)
Rh2 Rh6 2.772(5)
Rh3 C1B 2.057(18)
Rh3 C5 2.188(15)
Rh3 C6 2.190(14)
Rh3 P1 2.304(5)
Rh3 C6A 2.363(19)
Rh3 Rh4 2.746(4)
Rh3 Rh6 2.793(6)
Rh4 C1B 2.096(15)
Rh4 C6B 2.121(16)
Rh4 C4' 2.193(16)
Rh4 C3' 2.211(15)
Rh4 P2 2.310(5)
Rh4 Rh6 2.751(4)
Rh4 Rh5 2.757(4)
Rh5 C1A 1.986(16)
Rh5 C6' 2.187(15)
Rh5 C5' 2.214(16)
Rh5 P3 2.294(6)
Rh5 C6B 2.309(16)
Rh5 Rh6 2.764(5)
Rh6 C6C 1.897(18)
Rh6 C6B 2.10(2)
Rh6 C6A 2.123(19)
Rh6 P4 2.289(6)
C1A O1A 1.213(16)
C1B O1B 1.131(16)
C6A O6A 1.079(19)
C6B O6B 1.146(18)
C6C O6C 1.079(17)
C2A N 1.128(19)
N C907 1.43(3)
C907 C901 1.50(2)
C901 C902 1.3900
C901 C906 1.3900
C902 C903 1.3900
C903 C904 1.3900
C904 C905 1.3900
C905 C906 1.3900
P1 C201 1.757(11)
P1 C101 1.782(10)
P1 C100 1.806(17)
P2 C401 1.787(9)
P2 C100 1.820(16)
P2 C301 1.855(10)
P3 C500 1.797(12)
P3 C601 1.817(9)
P3 C501 1.832(9)
P4 C701 1.811(9)
P4 C500 1.825(13)
P4 C801 1.832(8)
C101 C102 1.3900
C101 C106 1.3900
C102 C103 1.3900
C103 C104 1.3900
C104 C105 1.3900
C105 C106 1.3900
C201 C202 1.3900
C201 C206 1.3900
C202 C203 1.3900
C203 C204 1.3900
C204 C205 1.3900
C205 C206 1.3900
C301 C302 1.3900
C301 C306 1.3900
C302 C303 1.3900
C303 C304 1.3900
C304 C305 1.3900
C305 C306 1.3900
C401 C402 1.3900
C401 C406 1.3900
C402 C403 1.3900
C403 C404 1.3900
C404 C405 1.3900
C405 C406 1.3900
C501 C502 1.3900
C501 C506 1.3900
C502 C503 1.3900
C503 C504 1.3900
C504 C505 1.3900
C505 C506 1.3900
C601 C602 1.3900
C601 C606 1.3900
C602 C603 1.3900
C603 C604 1.3900
C604 C605 1.3900
C605 C606 1.3900
C701 C702 1.3900
C701 C706 1.3900
C702 C703 1.3900
C703 C704 1.3900
C704 C705 1.3900
C705 C706 1.3900
C801 C802 1.3900
C801 C806 1.3900
C802 C803 1.3900
C803 C804 1.3900
C804 C805 1.3900
C805 C806 1.3900
C1 C2 1.419(19)
C1 C9 1.43(2)
C1 C6 1.48(2)
C2 C12 1.368(18)
C2 C3 1.49(2)
C3 C14 1.39(2)
C3 C4 1.412(19)
C4 C17 1.41(2)
C4 C5 1.49(2)
C5 C6 1.36(2)
C5 C19 1.47(2)
C6 C7 1.463(19)
C7 C21 1.39(2)
C7 C8 1.43(2)
C8 C24 1.385(19)
C8 C9 1.44(2)
C9 C10 1.340(19)
C10 C11 1.41(2)
C10 C26 1.43(2)
C11 C12 1.36(2)
C11 C28 1.41(2)
C12 C13 1.46(2)
C13 C30 1.38(2)
C13 C14 1.42(2)
C14 C15 1.40(2)
C15 C16 1.41(2)
C15 C32 1.44(2)
C16 C17 1.38(2)
C16 C34 1.43(2)
C17 C18 1.42(2)
C18 C36 1.37(2)
C18 C19 1.43(2)
C19 C20 1.36(2)
C20 C21 1.38(2)
C20 C38 1.42(2)
C21 C22 1.44(2)
C22 C23 1.37(2)
C22 C39 1.46(2)
C23 C42 1.43(2)
C23 C24 1.45(2)
C24 C25 1.47(2)
C25 C26 1.37(2)
C25 C43 1.42(2)
C26 C27 1.46(2)
C27 C45 1.35(2)
C27 C28 1.46(2)
C28 C29 1.35(2)
C29 C30 1.43(2)
C29 C47 1.49(2)
C30 C31 1.45(2)
C31 C32 1.38(2)
C31 C48 1.47(2)
C32 C33 1.42(2)
C33 C34 1.40(2)
C33 C50 1.42(2)
C34 C35 1.36(2)
C35 C36 1.43(2)
C35 C52 1.48(2)
C36 C37 1.43(2)
C37 C53 1.41(2)
C37 C38 1.42(2)
C38 C39 1.46(2)
C39 C40 1.39(2)
C40 C41 1.38(2)
C40 C54 1.43(2)
C41 C56 1.36(2)
C41 C42 1.42(2)
C42 C43 1.41(2)
C43 C44 1.38(2)
C44 C57 1.43(2)
C44 C45 1.45(2)
C45 C46 1.47(2)
C46 C47 1.39(2)
C46 C58 1.42(3)
C47 C48 1.46(2)
C48 C49 1.38(3)
C49 C59 1.37(2)
C49 C50 1.40(2)
C50 C51 1.45(2)
C51 C52 1.33(2)
C51 C60 1.44(2)
C52 C53 1.46(2)
C53 C54 1.35(2)
C54 C55 1.45(2)
C55 C60 1.34(2)
C55 C56 1.49(2)
C56 C57 1.43(2)
C57 C58 1.48(2)
C58 C59 1.39(3)
C59 C60 1.42(2)
C1' C9' 1.415(18)
C1' C2' 1.453(19)
C1' C6' 1.50(2)
C2' C3' 1.415(19)
C2' C12' 1.45(2)
C3' C4' 1.399(19)
C3' C14' 1.49(2)
C4' C17' 1.47(2)
C4' C5' 1.482(19)
C5' C19' 1.42(2)
C5' C6' 1.422(19)
C6' C7' 1.427(19)
C7' C21' 1.36(2)
C7' C8' 1.43(2)
C8' C24' 1.34(2)
C8' C9' 1.44(2)
C9' C10' 1.35(2)
C10' C26' 1.43(2)
C10' C11' 1.46(2)
C11' C28' 1.42(2)
C11' C12' 1.44(2)
C12' C13' 1.43(2)
C13' C30' 1.35(2)
C13' C14' 1.36(2)
C14' C15' 1.38(2)
C15' C16' 1.44(2)
C15' C32' 1.46(2)
C16' C17' 1.36(2)
C16' C34' 1.41(2)
C17' C18' 1.45(2)
C18' C19' 1.38(2)
C18' C36' 1.39(2)
C19' C20' 1.40(2)
C20' C21' 1.41(2)
C20' C38' 1.46(2)
C21' C22' 1.44(2)
C22' C23' 1.33(2)
C22' C39' 1.44(2)
C23' C24' 1.41(2)
C23' C42' 1.43(2)
C24' C25' 1.40(2)
C25' C26' 1.40(2)
C25' C43' 1.44(3)
C26' C27' 1.47(3)
C27' C45' 1.37(3)
C27' C28' 1.42(2)
C28' C29' 1.40(2)
C29' C47' 1.41(2)
C29' C30' 1.43(2)
C30' C31' 1.41(2)
C31' C32' 1.38(2)
C31' C48' 1.43(2)
C32' C33' 1.45(2)
C33' C50' 1.34(2)
C33' C34' 1.44(2)
C34' C35' 1.40(2)
C35' C52' 1.43(2)
C35' C36' 1.47(2)
C36' C37' 1.44(2)
C37' C38' 1.38(2)
C37' C53' 1.42(2)
C38' C39' 1.41(2)
C39' C40' 1.37(2)
C40' C54' 1.49(3)
C40' C41' 1.50(2)
C41' C42' 1.39(3)
C41' C56' 1.48(3)
C42' C43' 1.41(2)
C43' C44' 1.37(2)
C44' C57' 1.42(2)
C44' C45' 1.44(2)
C45' C46' 1.44(2)
C46' C47' 1.34(2)
C46' C58' 1.41(2)
C47' C48' 1.40(2)
C48' C49' 1.38(2)
C49' C59' 1.44(2)
C49' C50' 1.46(2)
C50' C51' 1.44(2)
C51' C52' 1.40(2)
C51' C60' 1.45(2)
C52' C53' 1.41(2)
C53' C54' 1.34(2)
C54' C55' 1.42(2)
C55' C60' 1.38(2)
C55' C56' 1.45(2)
C56' C57' 1.39(2)
C57' C58' 1.42(2)
C58' C59' 1.39(3)
C59' C60' 1.40(2)
Cl1 C911 1.695(12)
Cl2 C912 1.716(12)
C911 C912 1.3900
C911 C916 1.3900
C912 C913 1.3900
C913 C914 1.3900
C914 C915 1.3900
C915 C916 1.3900
Cl3 C921 1.42(3)
Cl3 C926 2.22(5)
Cl4 C922 1.51(3)
C921 C922 1.3900
C921 C926 1.3900
C922 C923 1.3900
C923 C924 1.3900
C924 C925 1.3900
C925 C926 1.3900
S1 CA 1.76(5)
S2 CA 1.40(5)
S3 CB 1.39(5)
S4 CB 1.54(5)
S5 CC 1.27(3)
S6 CC 1.65(4)
S7 CD 1.17(4)
S8 CD 1.78(4)
